data_2005648
loop_
_publ_author_name
'Chen, X.-M.'
'Chen, H.-A.'
'Wu, B.-M.'
'Mak, T. C. W.'

_publ_section_title
;Hexaaquacobalt(II)
 Bis[(2-Hydroxy-1,3-propanediamine-<i>N</i>,<i>N</i>,<i>N</i>',<i>N</i>'-tetraacetato)cobalt(III)]
;
_journal_issue 11
_journal_name_full 'Acta Crystallographica Section C'
_journal_page_first 2693
_journal_page_last 2695
_journal_paper_doi 10.1107/S0108270196007937
_journal_volume 52
_journal_year 1996
_chemical_formula_iupac '[Co (H2 O)6] [Co (C11 H14 N2 O9)]2'
_chemical_formula_sum 'C22 H40 Co3 N4 O24'
_chemical_formula_weight 921.37
_chemical_name_systematic
;
 ?
;
_space_group_IT_number 14
_symmetry_cell_setting monoclinic
_symmetry_space_group_name_Hall '-P 2ybc'
_symmetry_space_group_name_H-M 'P 1 21/c 1'
_audit_creation_method SHELXL
_cell_angle_alpha 90.00
_cell_angle_beta 117.83(1)
_cell_angle_gamma 90.00
_cell_formula_units_Z 2
_cell_length_a 16.434(2)
_cell_length_b 6.990(3)
_cell_length_c 16.204(2)
_cell_measurement_reflns_used 25
_cell_measurement_temperature 293(2)
_cell_measurement_theta_max 13
_cell_measurement_theta_min 8
_cell_volume 1646.1(8)
_computing_cell_refinement SHELXTL/PC
_computing_data_collection 'SHELXTL/PC (Sheldrick, 1990)'
_computing_data_reduction SHELXTL/PC
_computing_molecular_graphics SHELXTL/PC
_computing_publication_material SHELXL93
_computing_structure_refinement 'SHELXL93 (Sheldrick, 1993)'
_computing_structure_solution SHELXTL/PC
_diffrn_ambient_temperature 293(2)
_diffrn_measurement_device 'Siemens P4'
_diffrn_measurement_method \w
_diffrn_radiation_monochromator graphite
_diffrn_radiation_source 'fine-focus sealed tube'
_diffrn_radiation_type MoK\a
_diffrn_radiation_wavelength 0.71073
_diffrn_reflns_av_R_equivalents 0.0270
_diffrn_reflns_av_sigmaI/netI 0.0359
_diffrn_reflns_limit_h_max 18
_diffrn_reflns_limit_h_min -21
_diffrn_reflns_limit_k_max 0
_diffrn_reflns_limit_k_min -9
_diffrn_reflns_limit_l_max 21
_diffrn_reflns_limit_l_min 0
_diffrn_reflns_number 3880
_diffrn_reflns_theta_max 27.50
_diffrn_reflns_theta_min 2.51
_diffrn_standards_decay_% 0.017
_diffrn_standards_interval_count 100
_diffrn_standards_number 3
_exptl_absorpt_coefficient_mu 1.600
_exptl_absorpt_correction_T_max 0.64
_exptl_absorpt_correction_T_min 0.58
_exptl_absorpt_correction_type '\y scan (Kopfmann & Huber, 1968)'
_exptl_crystal_colour 'reddish brown'
_exptl_crystal_density_diffrn 1.859
_exptl_crystal_density_meas ?
_exptl_crystal_description polyhedral
_exptl_crystal_F_000 946
_exptl_crystal_size_max 0.42
_exptl_crystal_size_mid 0.36
_exptl_crystal_size_min 0.28
_refine_diff_density_max 0.730
_refine_diff_density_min -0.697
_refine_ls_extinction_method none
_refine_ls_goodness_of_fit_all 1.052
_refine_ls_goodness_of_fit_obs 1.075
_refine_ls_hydrogen_treatment 'H(C) atoms riding, H(O) atoms located and fixed'
_refine_ls_matrix_type full
_refine_ls_number_parameters 241
_refine_ls_number_reflns 3744
_refine_ls_number_restraints 0
_refine_ls_restrained_S_all 1.052
_refine_ls_restrained_S_obs 1.075
_refine_ls_R_factor_all 0.0553
_refine_ls_R_factor_obs 0.0452
_refine_ls_shift/esd_max -0.001
_refine_ls_shift/esd_mean 0.000
_refine_ls_structure_factor_coef Fsqd
_refine_ls_weighting_details 'w = 1/[\s^2^(Fo^2^)+(0.0820P)^2^+1.2870P] where P=(Fo^2^+2Fc^2^)/3'
_refine_ls_weighting_scheme calc
_refine_ls_wR_factor_all 0.1309
_refine_ls_wR_factor_obs 0.1225
_reflns_number_observed 3165
_reflns_number_total 3744
_reflns_observed_criterion >2sigma(I)
_cod_data_source_file kh1107.cif
_cod_data_source_block COL1
_cod_depositor_comments
;
The following automatic conversions were performed:

'_exptl_crystal_density_meas' value 'not measured' was changed to '?'
- the value is perceived as not measured.

Automatic conversion script
Id: cif_fix_values 3008 2015-01-20 13:52:24Z robertas 

The following automatic conversions were performed:

'_refine_ls_weighting_scheme' value 'calc w =
1/[\s^2^(Fo^2^)+(0.0820P)^2^+1.2870P] where P=(Fo^2^+2Fc^2^)/3' was
changed to 'calc'. New tag '_refine_ls_weighting_details' was
created. The value of the new tag was set to 'w =
1/[\s^2^(Fo^2^)+(0.0820P)^2^+1.2870P] where P=(Fo^2^+2Fc^2^)/3'.

Automatic conversion script
Id: cif_fix_values 3143 2015-03-26 13:38:13Z robertas 
;
_cod_original_sg_symbol_H-M 'P 21/c'
_cod_database_code 2005648

loop_
_symmetry_equiv_pos_as_xyz
'x, y, z'
'-x, y+1/2, -z+1/2'
'-x, -y, -z'
'x, -y-1/2, z-1/2'

loop_
_atom_site_aniso_label
_atom_site_aniso_U_11
_atom_site_aniso_U_22
_atom_site_aniso_U_33
_atom_site_aniso_U_12
_atom_site_aniso_U_13
_atom_site_aniso_U_23
Co1 0.0146(2) 0.0227(2) 0.0160(2) 0.00094(14) 0.0061(2) -0.00244(14)
Co2 0.0185(3) 0.0303(3) 0.0237(3) -0.0047(2) 0.0096(2) -0.0040(2)
O1 0.0351(13) 0.0344(13) 0.0468(15) 0.0016(11) 0.0272(12) -0.0061(11)
C1 0.0212(13) 0.027(2) 0.028(2) 0.0048(12) 0.0132(12) 0.0005(13)
C2 0.029(2) 0.023(2) 0.032(2) 0.0042(12) 0.0178(14) -0.0025(13)
C3 0.028(2) 0.023(2) 0.035(2) -0.0035(12) 0.0160(14) -0.0062(13)
N1 0.0148(10) 0.0232(12) 0.0201(11) 0.0017(9) 0.0084(9) 0.0007(9)
N2 0.0204(12) 0.0261(13) 0.0232(12) -0.0022(10) 0.0107(10) -0.0047(10)
C4 0.0164(13) 0.030(2) 0.0228(14) -0.0008(11) 0.0047(11) -0.0043(12)
C5 0.0225(13) 0.0254(15) 0.0190(13) -0.0020(12) 0.0098(11) -0.0002(11)
O2 0.0199(10) 0.0308(11) 0.0201(10) 0.0056(9) 0.0069(8) -0.0052(9)
O3 0.0349(13) 0.0302(12) 0.0266(12) -0.0035(10) 0.0076(10) -0.0102(10)
C6 0.0257(15) 0.029(2) 0.0247(15) 0.0024(12) 0.0134(12) 0.0066(12)
C7 0.0266(15) 0.025(2) 0.030(2) -0.0031(12) 0.0161(13) -0.0034(13)
O4 0.0180(9) 0.0368(13) 0.0268(11) -0.0030(9) 0.0104(9) -0.0040(10)
O5 0.0350(13) 0.047(2) 0.0445(14) -0.0087(12) 0.0262(12) 0.0030(13)
C8 0.0216(15) 0.041(2) 0.024(2) -0.0020(13) 0.0068(13) -0.0112(14)
C9 0.0190(14) 0.039(2) 0.0217(15) 0.0021(13) 0.0061(12) -0.0059(13)
O6 0.0210(10) 0.0341(12) 0.0201(10) 0.0050(9) 0.0041(8) -0.0049(9)
O7 0.0316(13) 0.056(2) 0.0260(12) 0.0123(12) -0.0022(11) -0.0078(12)
C10 0.0285(15) 0.031(2) 0.0239(14) -0.0054(13) 0.0153(13) -0.0061(13)
C11 0.0239(15) 0.030(2) 0.0227(15) 0.0001(12) 0.0110(12) 0.0023(12)
O8 0.0268(11) 0.0257(11) 0.0225(10) -0.0056(9) 0.0127(9) -0.0063(8)
O9 0.052(2) 0.0404(14) 0.0335(13) -0.0108(12) 0.0276(12) 0.0011(11)
O1W 0.0219(10) 0.0420(14) 0.0259(11) -0.0067(9) 0.0098(9) -0.0045(10)
O2W 0.0291(11) 0.0416(14) 0.0263(11) -0.0056(10) 0.0155(10) -0.0057(10)
O3W 0.0253(13) 0.0365(15) 0.070(2) -0.0015(11) 0.0204(13) 0.0093(13)

loop_
_atom_site_label
_atom_site_occupancy
_atom_site_fract_x
_atom_site_fract_y
_atom_site_fract_z
_atom_site_U_iso_or_equiv
_atom_site_thermal_displace_type
_atom_site_calc_flag
_atom_site_refinement_flags
_atom_site_type_symbol
Co1 1 0.76246(2) 0.18929(6) 0.48580(3) 0.0182(1) Uani d . Co
Co2 1 0.5000 0.0000 0.0000 0.0243(2) Uani d S Co
O1 1 0.9244(2) -0.2656(4) 0.4447(2) 0.0355(6) Uani d . O
H1 1 0.9292(2) -0.4049(4) 0.4319(2) 0.080 Uiso d R H
C1 1 0.9195(2) -0.0650(5) 0.5570(2) 0.0249(6) Uani d . C
H1A 1 0.9767(2) -0.1068(5) 0.6127(2) 0.080 Uiso d R H
H1B 1 0.9376(2) 0.0407(5) 0.5233(2) 0.080 Uiso d R H
C2 1 0.8687(2) -0.2266(5) 0.4888(2) 0.0266(6) Uani d . C
H2 1 0.8855(2) -0.3496(5) 0.5295(2) 0.080 Uiso d R H
C3 1 0.7690(2) -0.1894(5) 0.4183(2) 0.0282(7) Uani d . C
H3A 1 0.7214(2) -0.2180(5) 0.4385(2) 0.080 Uiso d R H
H3B 1 0.7567(2) -0.2653(5) 0.3672(2) 0.080 Uiso d R H
N1 1 0.8629(2) 0.0538(4) 0.5875(2) 0.0193(5) Uani d . N
N2 1 0.7449(2) 0.0130(4) 0.3857(2) 0.0230(5) Uani d . N
C4 1 0.9226(2) 0.2112(5) 0.6487(2) 0.0248(6) Uani d . C
H4A 1 0.9623(2) 0.1610(5) 0.7175(2) 0.080 Uiso d R H
H4B 1 0.9601(2) 0.2785(5) 0.6231(2) 0.080 Uiso d R H
C5 1 0.8622(2) 0.3766(5) 0.6480(2) 0.0222(6) Uani d . C
O2 1 0.7795(1) 0.3745(3) 0.5787(1) 0.0246(4) Uani d . O
O3 1 0.8918(2) 0.5017(3) 0.7070(2) 0.0332(5) Uani d . O
C6 1 0.8227(2) -0.0587(5) 0.6386(2) 0.0259(6) Uani d . C
H6A 1 0.8422(2) -0.1922(5) 0.6403(2) 0.080 Uiso d R H
H6B 1 0.8407(2) -0.0343(5) 0.6992(2) 0.080 Uiso d R H
C7 1 0.7189(2) -0.0404(5) 0.5933(2) 0.0262(6) Uani d . C
O4 1 0.68039(14) 0.0563(4) 0.5173(2) 0.0273(5) Uani d . O
O5 1 0.6760(2) -0.1180(4) 0.6298(2) 0.0392(6) Uani d . O
C8 1 0.6434(2) 0.0264(5) 0.3201(2) 0.0306(7) Uani d . C
H8A 1 0.6110(2) -0.0479(5) 0.3482(2) 0.080 Uiso d R H
H8B 1 0.6314(2) -0.0077(5) 0.2622(2) 0.080 Uiso d R H
C9 1 0.6133(2) 0.2314(5) 0.3157(2) 0.0280(7) Uani d . C
O6 1 0.6620(2) 0.3283(3) 0.3910(2) 0.0272(5) Uani d . O
O7 1 0.5472(2) 0.2977(4) 0.2475(2) 0.0440(7) Uani d . O
C10 1 0.7982(2) 0.0886(5) 0.3386(2) 0.0267(6) Uani d . C
H10A 1 0.8394(2) -0.0058(5) 0.3415(2) 0.080 Uiso d R H
H10B 1 0.7584(2) 0.1128(5) 0.2752(2) 0.080 Uiso d R H
C11 1 0.8453(2) 0.2756(5) 0.3804(2) 0.0254(6) Uani d . C
O8 1 0.8431(2) 0.3265(3) 0.4564(2) 0.0245(5) Uani d . O
O9 1 0.8841(2) 0.3699(4) 0.3457(2) 0.0391(6) Uani d . O
O1W 1 0.6385(2) 0.0045(4) 0.1073(2) 0.0305(5) Uani d . O
H1WA 1 0.68443(15) 0.0695(4) 0.0930(2) 0.080 Uiso d R H
H1WB 1 0.65703(15) -0.1228(4) 0.1152(2) 0.080 Uiso d R H
O2W 1 0.4487(2) 0.1020(4) 0.0871(2) 0.0313(5) Uani d . O
H2WA 1 0.4154(2) 0.0001(4) 0.0985(2) 0.080 Uiso d R H
H2WB 1 0.4818(2) 0.1598(4) 0.1419(2) 0.080 Uiso d R H
O3W 1 0.4909(2) -0.2809(4) 0.0378(2) 0.0446(7) Uani d . O
H3WA 1 0.4390(2) -0.3538(4) 0.0222(2) 0.080 Uiso d R H
H3WB 1 0.5407(2) -0.3413(4) 0.0657(2) 0.080 Uiso d R H

loop_
_atom_type_symbol
_atom_type_description
_atom_type_scat_dispersion_real
_atom_type_scat_dispersion_imag
_atom_type_scat_source
C C 0.0033 0.0016 'International Tables Vol C Tables 4.2.6.8 and 6.1.1.4'
H H 0.0000 0.0000 'International Tables Vol C Tables 4.2.6.8 and 6.1.1.4'
N N 0.0061 0.0033 'International Tables Vol C Tables 4.2.6.8 and 6.1.1.4'
O O 0.0106 0.0060 'International Tables Vol C Tables 4.2.6.8 and 6.1.1.4'
Co Co 0.3494 0.9721 'International Tables Vol C Tables 4.2.6.8 and 6.1.1.4'

loop_
_geom_angle_atom_site_label_1
_geom_angle_atom_site_label_2
_geom_angle_atom_site_label_3
_geom_angle_site_symmetry_1
_geom_angle_site_symmetry_3
_geom_angle
_geom_angle_publ_flag
O8 Co1 O4 . . 178.40(10) yes
O8 Co1 O2 . . 89.60(10) yes
O4 Co1 O2 . . 88.90(10) yes
O8 Co1 O6 . . 89.10(10) yes
O4 Co1 O6 . . 90.50(10) yes
O2 Co1 O6 . . 92.46(9) yes
O8 Co1 N2 . . 87.70(10) yes
O4 Co1 N2 . . 93.80(10) yes
O2 Co1 N2 . . 176.40(10) yes
O6 Co1 N2 . . 85.20(10) yes
O8 Co1 N1 . . 92.50(10) yes
O4 Co1 N1 . . 87.80(10) yes
O2 Co1 N1 . . 84.70(10) yes
O6 Co1 N1 . . 176.70(10) yes
N2 Co1 N1 . . 97.70(10) yes
O2W Co2 O2W 3_655 . 180.0 ?
O2W Co2 O3W 3_655 . 89.10(10) ?
O2W Co2 O3W . . 90.90(10) yes
O2W Co2 O3W 3_655 3_655 90.90(10) ?
O2W Co2 O3W . 3_655 89.10(10) yes
O3W Co2 O3W . 3_655 180.0 ?
O2W Co2 O1W 3_655 . 86.66(9) ?
O2W Co2 O1W . . 93.34(9) yes
O3W Co2 O1W . . 88.30(10) yes
O3W Co2 O1W 3_655 . 91.70(10) ?
O2W Co2 O1W 3_655 3_655 93.34(9) ?
O2W Co2 O1W . 3_655 86.66(9) ?
O3W Co2 O1W . 3_655 91.70(10) ?
O3W Co2 O1W 3_655 3_655 88.30(10) ?
O1W Co2 O1W . 3_655 180.0 ?
N1 C1 C2 . . 115.9(2) yes
O1 C2 C3 . . 112.0(3) yes
O1 C2 C1 . . 104.0(2) yes
C3 C2 C1 . . 116.8(3) yes
N2 C3 C2 . . 116.3(3) yes
C1 N1 C6 . . 113.2(2) yes
C1 N1 C4 . . 108.1(2) yes
C6 N1 C4 . . 109.9(2) yes
C1 N1 Co1 . . 113.7(2) yes
C6 N1 Co1 . . 107.7(2) yes
C4 N1 Co1 . . 103.7(2) yes
C3 N2 C10 . . 112.9(2) yes
C3 N2 C8 . . 109.4(2) yes
C10 N2 C8 . . 109.6(2) yes
C3 N2 Co1 . . 113.1(2) yes
C10 N2 Co1 . . 107.8(2) yes
C8 N2 Co1 . . 103.5(2) yes
N1 C4 C5 . . 109.3(2) yes
O3 C5 O2 . . 124.2(3) yes
O3 C5 C4 . . 121.3(3) yes
O2 C5 C4 . . 114.4(3) yes
C5 O2 Co1 . . 113.6(2) yes
N1 C6 C7 . . 112.0(2) yes
O5 C7 O4 . . 123.6(3) yes
O5 C7 C6 . . 119.7(3) yes
O4 C7 C6 . . 116.7(3) yes
C7 O4 Co1 . . 115.0(2) yes
N2 C8 C9 . . 108.9(3) yes
O7 C9 O6 . . 123.5(3) yes
O7 C9 C8 . . 122.4(3) yes
O6 C9 C8 . . 114.1(3) yes
C9 O6 Co1 . . 114.4(2) yes
N2 C10 C11 . . 112.0(2) yes
O9 C11 O8 . . 122.7(3) yes
O9 C11 C10 . . 121.9(3) yes
O8 C11 C10 . . 115.4(3) yes
C11 O8 Co1 . . 116.0(2) yes
Co2 O1W O2 . 4_565 122.80(10) no
Co2 O1W O5 . 4 100.50(10) no
O2 O1W O5 4_565 4 99.90(10) no
Co2 O2W O7 . . 125.10(10) no
Co2 O2W O6 . 2_645 110.40(10) no
C2 O1 O9 . 1_545 114.1(2) no
C9 O7 O2W . . 123.9(2) no
O7 O2W O6 . 2_645 111.10(10) no
Co2 O3W O4 . 2_645 119.60(10) no
Co2 O3W O5 . 4 100.70(10) no
O4 O3W O5 2_645 4 139.60(10) no

loop_
_geom_bond_atom_site_label_1
_geom_bond_atom_site_label_2
_geom_bond_site_symmetry_2
_geom_bond_distance
_geom_bond_publ_flag
Co1 O8 . 1.869(2) yes
Co1 O4 . 1.894(2) yes
Co1 O2 . 1.904(2) yes
Co1 O6 . 1.914(2) yes
Co1 N2 . 1.948(3) yes
Co1 N1 . 1.948(2) yes
Co2 O2W 3_655 2.078(2) ?
Co2 O2W . 2.078(2) yes
Co2 O3W . 2.083(3) yes
Co2 O3W 3_655 2.083(3) ?
Co2 O1W . 2.124(2) yes
Co2 O1W 3_655 2.124(2) ?
O1 C2 . 1.427(4) yes
C1 N1 . 1.494(4) yes
C1 C2 . 1.528(5) yes
C2 C3 . 1.519(5) yes
C3 N2 . 1.497(4) yes
N1 C6 . 1.500(4) yes
N1 C4 . 1.500(4) yes
N2 C10 . 1.502(4) yes
N2 C8 . 1.505(4) yes
C4 C5 . 1.520(4) yes
C5 O3 . 1.217(4) yes
C5 O2 . 1.297(4) yes
C6 C7 . 1.514(4) yes
C7 O5 . 1.238(4) yes
C7 O4 . 1.284(4) yes
C8 C9 . 1.507(5) yes
C9 O7 . 1.224(4) yes
C9 O6 . 1.294(4) yes
C10 C11 . 1.509(5) yes
C11 O9 . 1.223(4) yes
C11 O8 . 1.298(4) yes
O1 O9 1_545 2.917(4) no
O1W O2 4_565 2.703(3) no
O1W O5 4 2.757(4) no
O2W O6 2_645 2.775(3) no
O2W O7 . 2.706(3) no
O3W O4 2_645 2.769(3) no
O3W O5 4 2.782(4) no
